data_7704536
loop_
_publ_author_name
'Cabeza, Javier A.'
'Garc\'ia-\'Alvarez, Pablo'
'Laglera-G\'andara, Carlos J'
'P\'erez-Carre\~no, Enrique'

_publ_section_title
;
 Phosphane-functionalized heavier tetrylenes: synthesis of silylene- and
 germylene-decorated phosphanes and their reactions with Group 10 metal
 complexes.
;
_journal_issue 24
_journal_name_full 'Dalton transactions (Cambridge, England : 2003)'
_journal_page_first 8331
_journal_page_last 8339
_journal_paper_doi 10.1039/d0dt01727b
_journal_volume 49
_journal_year 2020
_chemical_formula_moiety 'C28 H46 N3 P Si'
_chemical_formula_sum 'C28 H46 N3 P Si'
_chemical_formula_weight 483.74
_space_group_crystal_system monoclinic
_space_group_IT_number 14
_space_group_name_Hall '-P 2ybc'
_space_group_name_H-M_alt 'P 1 21/c 1'
_atom_sites_solution_hydrogens geom
_audit_creation_method SHELXL-2014
_audit_update_record
;
2020-05-06 deposited with the CCDC.	2020-06-01 downloaded from the CCDC.
;
_cell_angle_alpha 90
_cell_angle_beta 94.564(5)
_cell_angle_gamma 90
_cell_formula_units_Z 4
_cell_length_a 8.833(5)
_cell_length_b 18.065(5)
_cell_length_c 18.265(5)
_cell_measurement_reflns_used 9767
_cell_measurement_temperature 293(2)
_cell_measurement_theta_max 28.28
_cell_measurement_theta_min 2.51
_cell_volume 2905(2)
_computing_cell_refinement 'BRUKER APEX3'
_computing_data_collection 'BRUKER APEX3'
_computing_data_reduction 'BRUKER APEX3'
_computing_molecular_graphics 'MERCURY (Cambridge Crystallographic Data Centre: Cambridge, UK, 2019)'
_computing_publication_material 'SHELXL-2013 (Sheldrick, 2013)'
_computing_structure_refinement 'SHELXL-2013 (Sheldrick, 2013)'
_computing_structure_solution 'SIR-97 (Giacovazzo, 1999)'
_diffrn_ambient_temperature 293(2)
_diffrn_measured_fraction_theta_full 1.000
_diffrn_measured_fraction_theta_max 0.998
_diffrn_measurement_device_type 'Bruker D8 VENTURE PHOTON 100 CMOS'
_diffrn_measurement_method 'omega and phi'
_diffrn_radiation_type MoK\a
_diffrn_radiation_wavelength 0.71073
_diffrn_reflns_av_R_equivalents 0.0449
_diffrn_reflns_av_unetI/netI 0.0274
_diffrn_reflns_Laue_measured_fraction_full 1.000
_diffrn_reflns_Laue_measured_fraction_max 0.998
_diffrn_reflns_limit_h_max 11
_diffrn_reflns_limit_h_min -11
_diffrn_reflns_limit_k_max 24
_diffrn_reflns_limit_k_min -24
_diffrn_reflns_limit_l_max 24
_diffrn_reflns_limit_l_min -23
_diffrn_reflns_number 59980
_diffrn_reflns_point_group_measured_fraction_full 1.000
_diffrn_reflns_point_group_measured_fraction_max 0.998
_diffrn_reflns_theta_full 25.242
_diffrn_reflns_theta_max 28.350
_diffrn_reflns_theta_min 2.237
_diffrn_source 'Incoatec high brillance I\muS microsource'
_exptl_absorpt_coefficient_mu 0.156
_exptl_absorpt_correction_T_max 0.7371
_exptl_absorpt_correction_T_min 0.7085
_exptl_absorpt_correction_type multi-scan
_exptl_absorpt_process_details
; 
SADABS-2016/2 - Bruker AXS area detector scaling and absorption correction 

Reference: Krause, L., Herbst-Irmer, R., Sheldrick G.M. & Stalke D., J. Appl. Cryst. 48 (2015) 3-10.
;
_exptl_crystal_colour orange
_exptl_crystal_density_diffrn 1.106
_exptl_crystal_description prism
_exptl_crystal_F_000 1056
_exptl_crystal_size_max 0.184
_exptl_crystal_size_mid 0.175
_exptl_crystal_size_min 0.093
_refine_diff_density_max 0.346
_refine_diff_density_min -0.320
_refine_diff_density_rms 0.049
_refine_ls_extinction_method none
_refine_ls_goodness_of_fit_ref 1.056
_refine_ls_hydrogen_treatment constr
_refine_ls_matrix_type full
_refine_ls_number_parameters 310
_refine_ls_number_reflns 7251
_refine_ls_number_restraints 0
_refine_ls_restrained_S_all 1.056
_refine_ls_R_factor_all 0.0502
_refine_ls_R_factor_gt 0.0384
_refine_ls_shift/su_max 0.000
_refine_ls_shift/su_mean 0.000
_refine_ls_structure_factor_coef Fsqd
_refine_ls_weighting_details 'w=1/[\s^2^(Fo^2^)+(0.0492P)^2^+1.1423P] where P=(Fo^2^+2Fc^2^)/3'
_refine_ls_weighting_scheme calc
_refine_ls_wR_factor_gt 0.0930
_refine_ls_wR_factor_ref 0.0985
_reflns_Friedel_coverage 0.000
_reflns_number_gt 6123
_reflns_number_total 7251
_reflns_threshold_expression 'I > 2\s(I)'
_cod_data_source_file d0dt01727b2.cif
_cod_data_source_block 1Si
_cod_depositor_comments 'Adding full bibliography for 7704536--7704539.cif.'
_cod_original_sg_symbol_H-M 'P 21/c'
_cod_database_code 7704536
_shelx_space_group_comment
;
The symmetry employed for this shelxl refinement is uniquely defined
by the following loop, which should always be used as a source of
symmetry information in preference to the above space-group names.
They are only intended as comments.
;
_shelxl_version_number 2014-3

loop_
_space_group_symop_operation_xyz
'x, y, z'
'-x, y+1/2, -z+1/2'
'-x, -y, -z'
'x, -y-1/2, z-1/2'

loop_
_atom_site_label
_atom_site_type_symbol
_atom_site_fract_x
_atom_site_fract_y
_atom_site_fract_z
_atom_site_U_iso_or_equiv
_atom_site_adp_type
_atom_site_occupancy
_atom_site_site_symmetry_order
_atom_site_calc_flag
_atom_site_refinement_flags_posn
_atom_site_refinement_flags_adp
_atom_site_refinement_flags_occupancy
_atom_site_disorder_assembly
_atom_site_disorder_group
C1 C 0.24498(16) 0.25383(8) 0.16359(7) 0.0210(3) Uani 1 1 d . . . . .
H1A H 0.2879 0.2054 0.1592 0.032 Uiso 1 1 calc R U . . .
H1B H 0.1573 0.2508 0.1913 0.032 Uiso 1 1 calc R U . . .
H1C H 0.3189 0.2860 0.1884 0.032 Uiso 1 1 calc R U . . .
C2 C 0.08317(17) 0.23241(9) 0.04740(8) 0.0275(3) Uani 1 1 d . . . . .
H2A H 0.0595 0.2495 -0.0020 0.041 Uiso 1 1 calc R U . . .
H2B H -0.0077 0.2315 0.0729 0.041 Uiso 1 1 calc R U . . .
H2C H 0.1252 0.1835 0.0463 0.041 Uiso 1 1 calc R U . . .
C3 C 0.13005(17) 0.36129(8) 0.09485(8) 0.0250(3) Uani 1 1 d . . . . .
H3A H 0.2065 0.3944 0.1160 0.038 Uiso 1 1 calc R U . . .
H3B H 0.0479 0.3585 0.1261 0.038 Uiso 1 1 calc R U . . .
H3C H 0.0926 0.3793 0.0473 0.038 Uiso 1 1 calc R U . . .
C4 C 0.19852(14) 0.28460(7) 0.08702(7) 0.0145(2) Uani 1 1 d . . . . .
C5 C 0.37197(14) 0.32043(7) -0.01359(6) 0.0127(2) Uani 1 1 d . . . . .
C6 C 0.27577(14) 0.37596(7) -0.05613(7) 0.0140(2) Uani 1 1 d . . . . .
C7 C 0.16521(15) 0.35332(7) -0.11001(7) 0.0178(3) Uani 1 1 d . . . . .
H7 H 0.1519 0.3032 -0.1204 0.021 Uiso 1 1 calc R U . . .
C8 C 0.07469(17) 0.40568(8) -0.14834(8) 0.0249(3) Uani 1 1 d . . . . .
H8 H 0.0006 0.3906 -0.1843 0.030 Uiso 1 1 calc R U . . .
C9 C 0.09476(18) 0.48021(8) -0.13309(8) 0.0267(3) Uani 1 1 d . . . . .
H9 H 0.0342 0.5151 -0.1589 0.032 Uiso 1 1 calc R U . . .
C10 C 0.20474(19) 0.50325(8) -0.07949(8) 0.0261(3) Uani 1 1 d . . . . .
H10 H 0.2181 0.5534 -0.0695 0.031 Uiso 1 1 calc R U . . .
C11 C 0.29480(16) 0.45121(7) -0.04086(8) 0.0202(3) Uani 1 1 d . . . . .
H11 H 0.3681 0.4665 -0.0047 0.024 Uiso 1 1 calc R U . . .
C12 C 0.58817(15) 0.30171(7) -0.09741(7) 0.0167(3) Uani 1 1 d . . . . .
C13 C 0.49747(16) 0.27226(8) -0.16612(7) 0.0200(3) Uani 1 1 d . . . . .
H13A H 0.4686 0.2218 -0.1581 0.030 Uiso 1 1 calc R U . . .
H13B H 0.5589 0.2746 -0.2071 0.030 Uiso 1 1 calc R U . . .
H13C H 0.4080 0.3019 -0.1762 0.030 Uiso 1 1 calc R U . . .
C14 C 0.63016(18) 0.38292(8) -0.10709(8) 0.0258(3) Uani 1 1 d . . . . .
H14A H 0.5393 0.4117 -0.1164 0.039 Uiso 1 1 calc R U . . .
H14B H 0.6919 0.3876 -0.1478 0.039 Uiso 1 1 calc R U . . .
H14C H 0.6857 0.4005 -0.0632 0.039 Uiso 1 1 calc R U . . .
C15 C 0.73337(18) 0.25612(11) -0.08304(9) 0.0355(4) Uani 1 1 d . . . . .
H15A H 0.7891 0.2736 -0.0391 0.053 Uiso 1 1 calc R U . . .
H15B H 0.7948 0.2612 -0.1238 0.053 Uiso 1 1 calc R U . . .
H15C H 0.7075 0.2050 -0.0771 0.053 Uiso 1 1 calc R U . . .
C16 C 0.65053(15) 0.30267(7) 0.14130(7) 0.0157(3) Uani 1 1 d . . . . .
H16 H 0.5976 0.3460 0.1289 0.019 Uiso 1 1 calc R U . . .
C17 C 0.76254(15) 0.29600(7) 0.19695(7) 0.0161(3) Uani 1 1 d . . . . .
H17 H 0.7990 0.3333 0.2287 0.019 Uiso 1 1 calc R U . . .
C18 C 0.81282(15) 0.22107(7) 0.19702(7) 0.0148(2) Uani 1 1 d . . . . .
H18 H 0.8882 0.2004 0.2291 0.018 Uiso 1 1 calc R U . . .
C19 C 0.72998(13) 0.18484(7) 0.14114(6) 0.0119(2) Uani 1 1 d . . . . .
C20 C 0.74862(14) 0.10774(7) 0.11195(6) 0.0132(2) Uani 1 1 d . . . . .
H20A H 0.8393 0.1065 0.0853 0.016 Uiso 1 1 calc R U . . .
H20B H 0.6627 0.0968 0.0772 0.016 Uiso 1 1 calc R U . . .
C21 C 0.88170(14) -0.03630(7) 0.13507(7) 0.0161(3) Uani 1 1 d . . . . .
C22 C 0.84529(16) -0.04662(8) 0.05216(7) 0.0205(3) Uani 1 1 d . . . . .
H22A H 0.9216 -0.0772 0.0329 0.031 Uiso 1 1 calc R U . . .
H22B H 0.8436 0.0008 0.0283 0.031 Uiso 1 1 calc R U . . .
H22C H 0.7478 -0.0699 0.0434 0.031 Uiso 1 1 calc R U . . .
C23 C 1.04561(15) -0.00690(8) 0.14815(8) 0.0223(3) Uani 1 1 d . . . . .
H23A H 1.1141 -0.0406 0.1271 0.034 Uiso 1 1 calc R U . . .
H23B H 1.0722 -0.0026 0.2000 0.034 Uiso 1 1 calc R U . . .
H23C H 1.0525 0.0408 0.1255 0.034 Uiso 1 1 calc R U . . .
C24 C 0.87557(17) -0.11188(8) 0.17324(8) 0.0249(3) Uani 1 1 d . . . . .
H24A H 0.7777 -0.1340 0.1617 0.037 Uiso 1 1 calc R U . . .
H24B H 0.8922 -0.1054 0.2254 0.037 Uiso 1 1 calc R U . . .
H24C H 0.9529 -0.1436 0.1565 0.037 Uiso 1 1 calc R U . . .
C25 C 0.56044(14) -0.00036(7) 0.18175(7) 0.0140(2) Uani 1 1 d . . . . .
C26 C 0.46435(15) 0.06868(7) 0.19416(7) 0.0180(3) Uani 1 1 d . . . . .
H26A H 0.4570 0.0984 0.1505 0.027 Uiso 1 1 calc R U . . .
H26B H 0.5114 0.0969 0.2343 0.027 Uiso 1 1 calc R U . . .
H26C H 0.3645 0.0539 0.2055 0.027 Uiso 1 1 calc R U . . .
C27 C 0.49553(15) -0.03862(8) 0.11143(8) 0.0200(3) Uani 1 1 d . . . . .
H27A H 0.3897 -0.0489 0.1150 0.030 Uiso 1 1 calc R U . . .
H27B H 0.5491 -0.0841 0.1051 0.030 Uiso 1 1 calc R U . . .
H27C H 0.5070 -0.0068 0.0701 0.030 Uiso 1 1 calc R U . . .
C28 C 0.54830(17) -0.05219(8) 0.24771(8) 0.0222(3) Uani 1 1 d . . . . .
H28A H 0.4438 -0.0652 0.2515 0.033 Uiso 1 1 calc R U . . .
H28B H 0.5870 -0.0275 0.2919 0.033 Uiso 1 1 calc R U . . .
H28C H 0.6065 -0.0962 0.2410 0.033 Uiso 1 1 calc R U . . .
N1 N 0.33975(12) 0.28586(6) 0.04828(6) 0.0129(2) Uani 1 1 d . . . . .
N2 N 0.50364(12) 0.29160(6) -0.03133(6) 0.0150(2) Uani 1 1 d . . . . .
N3 N 0.62782(12) 0.23491(6) 0.10610(6) 0.0130(2) Uani 1 1 d . . . . .
P1 P 0.76348(4) 0.03335(2) 0.18318(2) 0.01149(8) Uani 1 1 d . . . . .
Si1 Si 0.48415(4) 0.21261(2) 0.03333(2) 0.01281(9) Uani 1 1 d . . . . .

loop_
_atom_site_aniso_label
_atom_site_aniso_U_11
_atom_site_aniso_U_22
_atom_site_aniso_U_33
_atom_site_aniso_U_23
_atom_site_aniso_U_13
_atom_site_aniso_U_12
C1 0.0222(7) 0.0248(7) 0.0164(6) 0.0027(5) 0.0035(5) 0.0041(6)
C2 0.0192(7) 0.0410(9) 0.0230(7) -0.0088(6) 0.0052(6) -0.0113(6)
C3 0.0273(8) 0.0227(7) 0.0263(7) 0.0026(6) 0.0097(6) 0.0092(6)
C4 0.0135(6) 0.0170(6) 0.0131(6) -0.0005(5) 0.0019(4) 0.0009(5)
C5 0.0127(6) 0.0121(6) 0.0127(5) -0.0005(4) -0.0029(4) -0.0011(4)
C6 0.0140(6) 0.0147(6) 0.0130(6) 0.0025(5) -0.0001(4) 0.0019(5)
C7 0.0189(7) 0.0165(6) 0.0174(6) -0.0026(5) -0.0020(5) 0.0031(5)
C8 0.0253(7) 0.0298(8) 0.0179(6) -0.0036(6) -0.0078(5) 0.0088(6)
C9 0.0338(8) 0.0250(7) 0.0201(7) 0.0036(6) -0.0041(6) 0.0161(6)
C10 0.0370(9) 0.0140(7) 0.0267(7) 0.0014(6) -0.0002(6) 0.0051(6)
C11 0.0226(7) 0.0168(6) 0.0203(6) -0.0003(5) -0.0030(5) -0.0012(5)
C12 0.0137(6) 0.0225(7) 0.0143(6) 0.0030(5) 0.0027(5) 0.0004(5)
C13 0.0219(7) 0.0222(7) 0.0164(6) -0.0025(5) 0.0044(5) -0.0027(5)
C14 0.0291(8) 0.0283(8) 0.0204(7) -0.0013(6) 0.0041(6) -0.0124(6)
C15 0.0202(8) 0.0576(11) 0.0298(8) 0.0164(8) 0.0087(6) 0.0156(7)
C16 0.0186(6) 0.0102(6) 0.0181(6) -0.0007(5) 0.0000(5) -0.0004(5)
C17 0.0174(6) 0.0146(6) 0.0163(6) -0.0032(5) 0.0009(5) -0.0037(5)
C18 0.0141(6) 0.0167(6) 0.0133(6) 0.0011(5) -0.0006(5) -0.0002(5)
C19 0.0111(6) 0.0125(6) 0.0122(5) 0.0029(4) 0.0022(4) 0.0001(4)
C20 0.0146(6) 0.0130(6) 0.0119(5) 0.0011(4) 0.0011(4) 0.0001(5)
C21 0.0137(6) 0.0141(6) 0.0204(6) -0.0007(5) 0.0016(5) 0.0027(5)
C22 0.0198(7) 0.0201(7) 0.0220(7) -0.0067(5) 0.0044(5) 0.0011(5)
C23 0.0133(6) 0.0262(7) 0.0275(7) -0.0013(6) 0.0012(5) 0.0018(5)
C24 0.0240(7) 0.0162(6) 0.0348(8) 0.0030(6) 0.0040(6) 0.0074(5)
C25 0.0124(6) 0.0130(6) 0.0168(6) 0.0004(5) 0.0017(5) -0.0006(5)
C26 0.0156(6) 0.0173(6) 0.0216(6) -0.0004(5) 0.0049(5) 0.0013(5)
C27 0.0145(6) 0.0214(7) 0.0238(7) -0.0048(5) 0.0004(5) -0.0030(5)
C28 0.0248(7) 0.0180(7) 0.0248(7) 0.0062(5) 0.0076(6) -0.0009(5)
N1 0.0123(5) 0.0120(5) 0.0142(5) 0.0013(4) 0.0002(4) 0.0008(4)
N2 0.0147(5) 0.0177(5) 0.0127(5) 0.0037(4) 0.0011(4) 0.0028(4)
N3 0.0143(5) 0.0105(5) 0.0138(5) 0.0003(4) -0.0007(4) 0.0004(4)
P1 0.01198(15) 0.01066(15) 0.01158(15) 0.00068(11) -0.00062(11) 0.00055(11)
Si1 0.01361(17) 0.01172(16) 0.01259(16) -0.00016(12) -0.00210(12) 0.00137(12)

loop_
_atom_type_symbol
_atom_type_description
_atom_type_scat_dispersion_real
_atom_type_scat_dispersion_imag
_atom_type_scat_source
C C 0.0033 0.0016 'International Tables Vol C Tables 4.2.6.8 and 6.1.1.4'
H H 0.0000 0.0000 'International Tables Vol C Tables 4.2.6.8 and 6.1.1.4'
N N 0.0061 0.0033 'International Tables Vol C Tables 4.2.6.8 and 6.1.1.4'
P P 0.1023 0.0942 'International Tables Vol C Tables 4.2.6.8 and 6.1.1.4'
Si Si 0.0817 0.0704 'International Tables Vol C Tables 4.2.6.8 and 6.1.1.4'

loop_
_geom_angle_atom_site_label_1
_geom_angle_atom_site_label_2
_geom_angle_atom_site_label_3
_geom_angle
_geom_angle_site_symmetry_1
_geom_angle_site_symmetry_3
_geom_angle_publ_flag
N1 C4 C3 112.73(11) . . ?
N1 C4 C2 109.77(10) . . ?
C3 C4 C2 110.55(12) . . ?
N1 C4 C1 105.49(10) . . ?
C3 C4 C1 108.92(11) . . ?
C2 C4 C1 109.21(11) . . ?
N2 C5 N1 105.65(10) . . ?
N2 C5 C6 127.28(11) . . ?
N1 C5 C6 126.97(11) . . ?
N2 C5 Si1 53.71(6) . . ?
N1 C5 Si1 53.88(6) . . ?
C6 C5 Si1 165.05(9) . . ?
C7 C6 C11 119.63(12) . . ?
C7 C6 C5 120.60(11) . . ?
C11 C6 C5 119.76(11) . . ?
C8 C7 C6 119.93(13) . . ?
C9 C8 C7 120.07(13) . . ?
C8 C9 C10 120.36(13) . . ?
C9 C10 C11 119.78(13) . . ?
C10 C11 C6 120.23(13) . . ?
N2 C12 C14 110.85(11) . . ?
N2 C12 C15 105.32(11) . . ?
C14 C12 C15 109.22(13) . . ?
N2 C12 C13 111.15(11) . . ?
C14 C12 C13 110.81(11) . . ?
C15 C12 C13 109.32(12) . . ?
C17 C16 N3 109.62(11) . . ?
C16 C17 C18 106.96(11) . . ?
C19 C18 C17 107.72(11) . . ?
C18 C19 N3 108.58(11) . . ?
C18 C19 C20 129.59(11) . . ?
N3 C19 C20 121.46(11) . . ?
C19 C20 P1 115.01(8) . . ?
C22 C21 C24 109.14(11) . . ?
C22 C21 C23 108.37(11) . . ?
C24 C21 C23 107.59(11) . . ?
C22 C21 P1 117.28(9) . . ?
C24 C21 P1 109.82(9) . . ?
C23 C21 P1 104.15(9) . . ?
C27 C25 C26 108.44(11) . . ?
C27 C25 C28 109.77(11) . . ?
C26 C25 C28 107.79(10) . . ?
C27 C25 P1 116.66(9) . . ?
C26 C25 P1 105.72(9) . . ?
C28 C25 P1 108.09(9) . . ?
C5 N1 C4 130.71(11) . . ?
C5 N1 Si1 90.77(8) . . ?
C4 N1 Si1 131.87(8) . . ?
C5 N2 C12 130.87(11) . . ?
C5 N2 Si1 91.06(8) . . ?
C12 N2 Si1 133.41(9) . . ?
C16 N3 C19 107.11(10) . . ?
C16 N3 Si1 127.10(9) . . ?
C19 N3 Si1 125.63(9) . . ?
C20 P1 C25 102.00(6) . . ?
C20 P1 C21 99.53(6) . . ?
C25 P1 C21 109.66(6) . . ?
N3 Si1 N2 101.52(5) . . ?
N3 Si1 N1 100.47(6) . . ?
N2 Si1 N1 69.56(5) . . ?
N3 Si1 C5 109.80(5) . . ?
N2 Si1 C5 35.23(5) . . ?
N1 Si1 C5 35.35(4) . . ?

loop_
_geom_bond_atom_site_label_1
_geom_bond_atom_site_label_2
_geom_bond_distance
_geom_bond_site_symmetry_2
_geom_bond_publ_flag
C1 C4 1.5304(18) . ?
C2 C4 1.5275(19) . ?
C3 C4 1.5231(19) . ?
C4 N1 1.4825(17) . ?
C5 N2 1.3374(17) . ?
C5 N1 1.3413(16) . ?
C5 C6 1.4924(17) . ?
C5 Si1 2.3183(14) . ?
C6 C7 1.3917(18) . ?
C6 C11 1.3951(18) . ?
C7 C8 1.3911(19) . ?
C8 C9 1.383(2) . ?
C9 C10 1.387(2) . ?
C10 C11 1.387(2) . ?
C12 N2 1.4802(16) . ?
C12 C14 1.527(2) . ?
C12 C15 1.529(2) . ?
C12 C13 1.5297(18) . ?
C16 C17 1.3662(19) . ?
C16 N3 1.3898(16) . ?
C17 C18 1.4246(18) . ?
C18 C19 1.3735(17) . ?
C19 N3 1.3965(16) . ?
C19 C20 1.5051(17) . ?
C20 P1 1.8678(13) . ?
C21 C22 1.5342(19) . ?
C21 C24 1.5360(19) . ?
C21 C23 1.543(2) . ?
C21 P1 1.8952(14) . ?
C25 C27 1.5293(18) . ?
C25 C26 1.5355(18) . ?
C25 C28 1.5363(18) . ?
C25 P1 1.8923(16) . ?
N1 Si1 1.8729(12) . ?
N2 Si1 1.8690(12) . ?
N3 Si1 1.8085(12) . ?
